data_7113178
loop_
_publ_author_name
'Lan, Ya-Qian'
'Wang, Xin-Long'
'Li, Shun-Li'
'Su, Zhong-Min'
'Shao, Kui-Zhan'
'Wang, En-Bo'

_publ_section_title
;
 An unprecedented (6,8)-connected self-penetrating network based on two
 distinct zinc clusters
;
_journal_coden_ASTM CHCOFS
_journal_issue 46
_journal_name_full
;
 Chemical Communications (Cambridge, United Kingdom)
;
_journal_page_first 4863
_journal_page_last 4865
_journal_paper_doi 10.1039/b709835a
_journal_year 2007
_chemical_formula_sum 'C44 H32 N2 O13 Zn2.5'
_chemical_formula_weight 960.14
_space_group_IT_number 14
_symmetry_cell_setting monoclinic
_symmetry_space_group_name_Hall '-P 2ybc'
_symmetry_space_group_name_H-M 'P 1 21/c 1'
_atom_sites_solution_hydrogens geom
_atom_sites_solution_primary direct
_atom_sites_solution_secondary difmap
_audit_creation_method SHELXL-97
_cell_angle_alpha 90.00
_cell_angle_beta 103.230(2)
_cell_angle_gamma 90.00
_cell_formula_units_Z 4
_cell_length_a 16.9840(18)
_cell_length_b 16.3420(19)
_cell_length_c 15.648(2)
_cell_measurement_temperature 293(2)
_cell_measurement_theta_max 28.37
_cell_measurement_theta_min 1.75
_cell_volume 4227.9(9)
_computing_cell_refinement 'SAINT (Bruker, 1999)'
_computing_data_collection 'SMART (Bruker, 1997)'
_computing_data_reduction SAINT
_computing_molecular_graphics 'SHELXTL-PLUS (Sheldrick, 1990)'
_computing_publication_material SHELXL-97
_computing_structure_refinement 'SHELXL-97 (Sheldrick, 1997)'
_computing_structure_solution 'SHELXS-97 (Sheldrick, 1997)'
_diffrn_ambient_temperature 293(2)
_diffrn_measured_fraction_theta_full 0.973
_diffrn_measured_fraction_theta_max 0.955
_diffrn_measurement_device_type 'Bruker APEX CCD area-detector'
_diffrn_measurement_method '\w scans'
_diffrn_radiation_monochromator graphite
_diffrn_radiation_source 'fine-focus sealed tube'
_diffrn_radiation_type MoK\a
_diffrn_radiation_wavelength 0.71069
_diffrn_reflns_av_R_equivalents 0.0421
_diffrn_reflns_av_sigmaI/netI 0.0617
_diffrn_reflns_limit_h_max 22
_diffrn_reflns_limit_h_min -22
_diffrn_reflns_limit_k_max 21
_diffrn_reflns_limit_k_min -14
_diffrn_reflns_limit_l_max 20
_diffrn_reflns_limit_l_min -19
_diffrn_reflns_number 25411
_diffrn_reflns_theta_full 25.00
_diffrn_reflns_theta_max 28.37
_diffrn_reflns_theta_min 1.75
_diffrn_standards_number 0
_exptl_absorpt_coefficient_mu 1.479
_exptl_absorpt_correction_T_max 0.755
_exptl_absorpt_correction_T_min 0.593
_exptl_absorpt_correction_type multi-scan
_exptl_absorpt_process_details 'SADABS (Sheldrick, 1996)'
_exptl_crystal_colour colorless
_exptl_crystal_density_diffrn 1.508
_exptl_crystal_density_method 'not measured'
_exptl_crystal_description block
_exptl_crystal_F_000 1956
_exptl_crystal_size_max 0.43
_exptl_crystal_size_mid 0.30
_exptl_crystal_size_min 0.19
_refine_diff_density_max 1.236
_refine_diff_density_min -1.230
_refine_diff_density_rms 0.107
_refine_ls_extinction_method none
_refine_ls_goodness_of_fit_ref 1.103
_refine_ls_hydrogen_treatment constr
_refine_ls_matrix_type full
_refine_ls_number_parameters 565
_refine_ls_number_reflns 10115
_refine_ls_number_restraints 0
_refine_ls_restrained_S_all 1.103
_refine_ls_R_factor_all 0.1128
_refine_ls_R_factor_gt 0.0654
_refine_ls_shift/su_max 0.001
_refine_ls_shift/su_mean 0.000
_refine_ls_structure_factor_coef Fsqd
_refine_ls_weighting_details 'calc w=1/[\s^2^(Fo^2^)+(0.0900P)^2^+0.0000P] where P=(Fo^2^+2Fc^2^)/3'
_refine_ls_weighting_scheme calc
_refine_ls_wR_factor_gt 0.1609
_refine_ls_wR_factor_ref 0.1852
_reflns_number_gt 5931
_reflns_number_total 10115
_reflns_threshold_expression >2sigma(I)
_cod_duplicate_entry 7102302
_cod_data_source_file b709835a.txt
_cod_data_source_block nn
_cod_depositor_comments
;
The following automatic conversions were performed:

'_symmetry_cell_setting' value 'Monoclinic' changed to 'monoclinic'
according to
/usr/data/users/saulius/automatic-downloads/retrospective/RSC/lib/dictionaries/cif_core.dic
dictionary named 'cif_core.dic' version 2.4.2 from 2011-04-26.

Automatic conversion script
Id: cif_fix_values 2281 2013-09-26 08:29:07Z andrius 
;
_cod_original_sg_symbol_H-M 'P 21/c'
_cod_original_formula_sum 'C44 H32 N2 O13 Zn2.50'
_cod_database_code 7113178

loop_
_symmetry_equiv_pos_as_xyz
'x, y, z'
'-x, y+1/2, -z+1/2'
'-x, -y, -z'
'x, -y-1/2, z-1/2'

loop_
_atom_site_label
_atom_site_type_symbol
_atom_site_fract_x
_atom_site_fract_y
_atom_site_fract_z
_atom_site_U_iso_or_equiv
_atom_site_adp_type
_atom_site_occupancy
_atom_site_symmetry_multiplicity
_atom_site_calc_flag
_atom_site_refinement_flags
Zn1 Zn 0.44123(4) -0.04109(4) 0.36577(5) 0.0732(2) Uani 1 1 d .
Zn2 Zn -0.17468(2) 0.00780(2) 1.05341(3) 0.02973(14) Uani 1 1 d .
Zn3 Zn 0.0000 0.0000 1.0000 0.02583(16) Uani 1 2 d S
C1 C 0.3454(4) 0.0764(5) 0.2437(5) 0.093(2) Uani 1 1 d .
H1 H 0.3469 0.0367 0.2015 0.112 Uiso 1 1 calc R
C2 C 0.3122(5) 0.1505(5) 0.2152(6) 0.100(2) Uani 1 1 d .
H2 H 0.2908 0.1581 0.1555 0.120 Uiso 1 1 calc R
C3 C 0.3093(4) 0.2131(6) 0.2708(5) 0.105(3) Uani 1 1 d .
H3 H 0.2908 0.2646 0.2503 0.126 Uiso 1 1 calc R
C4 C 0.3380(4) 0.1954(4) 0.3688(7) 0.102(3) Uani 1 1 d .
C5 C 0.3678(3) 0.1205(3) 0.3865(4) 0.0659(14) Uani 1 1 d .
H5 H 0.3865 0.1066 0.4453 0.079 Uiso 1 1 calc R
C6 C 0.3468(3) 0.2352(4) 0.5104(4) 0.0671(14) Uani 1 1 d .
H6A H 0.3594 0.2850 0.5445 0.080 Uiso 1 1 calc R
H6B H 0.3919 0.1977 0.5286 0.080 Uiso 1 1 calc R
C7 C 0.2704(3) 0.1966(3) 0.5289(3) 0.0590(13) Uani 1 1 d .
C8 C 0.2716(4) 0.1238(4) 0.5702(4) 0.0783(17) Uani 1 1 d .
H8 H 0.3202 0.0956 0.5877 0.094 Uiso 1 1 calc R
C9 C 0.2007(4) 0.0902(4) 0.5872(5) 0.0864(19) Uani 1 1 d .
H9 H 0.2032 0.0403 0.6163 0.104 Uiso 1 1 calc R
C10 C 0.1280(3) 0.1295(3) 0.5618(3) 0.0586(13) Uani 1 1 d .
C11 C 0.1288(4) 0.2049(4) 0.5196(4) 0.0789(18) Uani 1 1 d .
H11 H 0.0810 0.2343 0.5018 0.095 Uiso 1 1 calc R
C12 C 0.1994(4) 0.2360(4) 0.5042(4) 0.0820(18) Uani 1 1 d .
H12 H 0.1980 0.2860 0.4756 0.098 Uiso 1 1 calc R
C13 C 0.0523(3) 0.0964(3) 0.5802(3) 0.0577(13) Uani 1 1 d .
C14 C 0.0526(4) 0.0317(4) 0.6390(4) 0.0827(19) Uani 1 1 d .
H14 H 0.1014 0.0087 0.6681 0.099 Uiso 1 1 calc R
C15 C -0.0193(5) 0.0018(4) 0.6542(5) 0.086(2) Uani 1 1 d .
H15 H -0.0177 -0.0425 0.6918 0.103 Uiso 1 1 calc R
C16 C -0.0925(4) 0.0352(4) 0.6157(3) 0.0650(15) Uani 1 1 d .
C17 C -0.0934(4) 0.0991(5) 0.5606(4) 0.090(2) Uani 1 1 d .
H17 H -0.1423 0.1239 0.5349 0.109 Uiso 1 1 calc R
C18 C -0.0221(4) 0.1285(4) 0.5416(4) 0.089(2) Uani 1 1 d .
H18 H -0.0251 0.1711 0.5016 0.107 Uiso 1 1 calc R
C19 C -0.1698(4) 0.0025(4) 0.6353(4) 0.0746(18) Uani 1 1 d .
H19A H -0.1654 -0.0562 0.6439 0.089 Uiso 1 1 calc R
H19B H -0.2147 0.0131 0.5857 0.089 Uiso 1 1 calc R
C20 C -0.1515(3) 0.0101(3) 0.7965(3) 0.0429(10) Uani 1 1 d .
H20 H -0.1186 -0.0358 0.7994 0.052 Uiso 1 1 calc R
C21 C -0.1641(2) 0.0442(2) 0.8735(3) 0.0358(9) Uani 1 1 d .
C22 C -0.2135(3) 0.1135(3) 0.8654(3) 0.0519(11) Uani 1 1 d .
H22 H -0.2235 0.1387 0.9151 0.062 Uiso 1 1 calc R
C23 C -0.2474(3) 0.1443(4) 0.7827(4) 0.0718(16) Uani 1 1 d .
H23 H -0.2813 0.1896 0.7773 0.086 Uiso 1 1 calc R
C24 C -0.2323(3) 0.1098(4) 0.7094(4) 0.0701(16) Uani 1 1 d .
H24 H -0.2536 0.1326 0.6545 0.084 Uiso 1 1 calc R
C25 C 0.5454(5) 0.3444(6) 0.2317(6) 0.108(3) Uani 1 1 d .
C26 C 0.5498(4) 0.2723(4) 0.2933(4) 0.0772(17) Uani 1 1 d .
C27 C 0.5590(5) 0.2804(4) 0.3794(4) 0.095(2) Uani 1 1 d .
H27 H 0.5583 0.3321 0.4039 0.114 Uiso 1 1 calc R
C28 C 0.5696(5) 0.2119(4) 0.4328(4) 0.091(2) Uani 1 1 d .
H28 H 0.5770 0.2185 0.4932 0.109 Uiso 1 1 calc R
C29 C 0.5695(3) 0.1348(3) 0.3990(3) 0.0607(13) Uani 1 1 d .
C30 C 0.5781(3) 0.0622(4) 0.4583(4) 0.0641(14) Uani 1 1 d .
C31 C 0.5571(4) 0.1253(4) 0.3100(4) 0.0740(16) Uani 1 1 d .
H31 H 0.5558 0.0731 0.2861 0.089 Uiso 1 1 calc R
C32 C 0.5463(4) 0.1931(4) 0.2553(4) 0.0766(17) Uani 1 1 d .
H32 H 0.5370 0.1868 0.1947 0.092 Uiso 1 1 calc R
C33 C 0.0473(2) -0.3800(2) 1.3665(3) 0.0380(9) Uani 1 1 d .
C34 C -0.0615(2) -0.2838(3) 1.2926(3) 0.0421(10) Uani 1 1 d .
H34 H -0.0956 -0.3063 1.3251 0.051 Uiso 1 1 calc R
C35 C 0.0172(2) -0.3141(2) 1.3020(3) 0.0349(9) Uani 1 1 d .
C36 C 0.0659(3) -0.2820(3) 1.2498(3) 0.0494(12) Uani 1 1 d .
H36 H 0.1177 -0.3028 1.2545 0.059 Uiso 1 1 calc R
C37 C 0.0382(3) -0.2198(3) 1.1915(3) 0.0500(12) Uani 1 1 d .
H37 H 0.0708 -0.1997 1.1560 0.060 Uiso 1 1 calc R
C38 C -0.0381(2) -0.1871(2) 1.1855(3) 0.0355(9) Uani 1 1 d .
C39 C -0.0881(2) -0.2202(2) 1.2345(3) 0.0407(10) Uani 1 1 d .
H39 H -0.1401 -0.1997 1.2286 0.049 Uiso 1 1 calc R
C40 C -0.0648(2) -0.1170(2) 1.1260(3) 0.0349(9) Uani 1 1 d .
C41 C -0.3287(3) -0.0084(3) 1.0108(4) 0.0584(14) Uani 1 1 d .
C42 C -0.4183(3) -0.0042(3) 1.0052(4) 0.0511(12) Uani 1 1 d .
C43 C -0.4470(3) 0.0446(4) 1.0617(4) 0.0731(17) Uani 1 1 d .
H43 H -0.4115 0.0748 1.1043 0.088 Uiso 1 1 calc R
C44 C -0.4696(3) -0.0490(4) 0.9448(4) 0.0760(18) Uani 1 1 d .
H44 H -0.4494 -0.0831 0.9072 0.091 Uiso 1 1 calc R
N1 N 0.3737(3) 0.0582(4) 0.3216(3) 0.0865(17) Uani 1 1 d .
N2 N -0.1863(3) 0.0426(3) 0.7170(2) 0.0578(11) Uani 1 1 d .
O1 O 0.5566(5) 0.4136(4) 0.2586(5) 0.160(3) Uani 1 1 d .
O2 O 0.5394(6) 0.3345(4) 0.1551(5) 0.181(4) Uani 1 1 d .
O3 O 0.6126(3) 0.0730(3) 0.5391(3) 0.0886(13) Uani 1 1 d .
O4 O 0.5503(3) -0.0051(2) 0.4298(3) 0.0733(11) Uani 1 1 d .
O5 O -0.01631(18) -0.0895(2) 1.0848(2) 0.0581(9) Uani 1 1 d .
O6 O -0.13438(17) -0.08897(19) 1.1216(2) 0.0490(8) Uani 1 1 d .
O7 O 0.12076(17) -0.3988(2) 1.3767(2) 0.0561(9) Uani 1 1 d .
O8 O -0.00100(17) -0.4121(2) 1.4049(2) 0.0524(8) Uani 1 1 d .
O9 O -0.3005(2) -0.0593(3) 0.9664(3) 0.0836(13) Uani 1 1 d .
O10 O -0.28428(19) 0.0427(2) 1.0578(3) 0.0733(11) Uani 1 1 d .
O11 O -0.12882(15) 0.01211(17) 0.94931(18) 0.0361(6) Uani 1 1 d .
O12 O 0.3363(3) 0.2546(3) 0.4148(4) 0.1182(18) Uani 1 1 d .
O1W O 0.2853(13) -0.2095(15) 0.8734(18) 0.209(12) Uani 0.50 1 d P
O1W' O 0.2462(11) -0.2283(13) 0.9252(15) 0.171(9) Uani 0.50 1 d P

loop_
_atom_site_aniso_label
_atom_site_aniso_U_11
_atom_site_aniso_U_22
_atom_site_aniso_U_33
_atom_site_aniso_U_23
_atom_site_aniso_U_13
_atom_site_aniso_U_12
Zn1 0.0800(5) 0.0581(4) 0.0772(5) -0.0019(3) 0.0092(4) 0.0043(3)
Zn2 0.0181(2) 0.0337(3) 0.0379(3) -0.00089(18) 0.00752(17) 0.00106(16)
Zn3 0.0214(3) 0.0272(3) 0.0301(3) 0.0010(2) 0.0082(2) 0.0011(2)
C1 0.078(5) 0.110(6) 0.089(5) -0.014(4) 0.016(4) -0.012(4)
C2 0.091(5) 0.094(5) 0.127(6) 0.032(5) 0.051(5) 0.027(4)
C3 0.077(5) 0.132(7) 0.112(6) 0.065(5) 0.034(4) 0.036(5)
C4 0.062(4) 0.039(3) 0.209(9) 0.009(5) 0.040(5) 0.005(3)
C5 0.065(4) 0.066(3) 0.063(3) 0.009(3) 0.008(3) 0.001(3)
C6 0.068(4) 0.079(4) 0.061(3) -0.011(3) 0.029(3) -0.001(3)
C7 0.071(4) 0.060(3) 0.049(3) -0.012(2) 0.018(3) 0.003(3)
C8 0.062(4) 0.074(4) 0.102(5) 0.011(4) 0.026(3) 0.014(3)
C9 0.086(5) 0.070(4) 0.108(5) 0.024(4) 0.032(4) 0.017(4)
C10 0.075(4) 0.052(3) 0.051(3) -0.001(2) 0.018(3) 0.005(3)
C11 0.065(4) 0.092(5) 0.081(4) 0.032(3) 0.017(3) 0.015(3)
C12 0.062(4) 0.084(4) 0.098(5) 0.037(4) 0.013(3) 0.008(3)
C13 0.067(3) 0.059(3) 0.046(3) 0.001(2) 0.013(2) 0.007(3)
C14 0.068(4) 0.097(5) 0.090(5) 0.031(4) 0.031(4) 0.013(4)
C15 0.104(6) 0.082(5) 0.082(4) 0.034(3) 0.042(4) 0.013(4)
C16 0.085(4) 0.075(4) 0.039(3) -0.008(3) 0.021(3) -0.023(3)
C17 0.062(4) 0.114(5) 0.089(4) 0.047(4) 0.005(3) -0.006(4)
C18 0.089(5) 0.096(5) 0.082(4) 0.033(4) 0.020(4) -0.015(4)
C19 0.081(4) 0.102(5) 0.039(3) -0.011(3) 0.010(3) -0.025(3)
C20 0.034(2) 0.054(3) 0.039(2) 0.002(2) 0.0039(18) -0.0059(19)
C21 0.0219(19) 0.045(2) 0.039(2) 0.0066(18) 0.0039(16) -0.0029(16)
C22 0.040(2) 0.060(3) 0.056(3) 0.010(2) 0.012(2) 0.009(2)
C23 0.051(3) 0.073(4) 0.089(4) 0.032(3) 0.011(3) 0.016(3)
C24 0.054(3) 0.090(4) 0.057(3) 0.023(3) -0.007(3) -0.002(3)
C25 0.111(6) 0.105(7) 0.098(6) 0.042(5) 0.005(5) 0.002(5)
C26 0.072(4) 0.062(4) 0.093(5) 0.024(3) 0.009(3) -0.011(3)
C27 0.139(7) 0.062(4) 0.070(4) 0.002(3) -0.004(4) -0.011(4)
C28 0.135(6) 0.066(4) 0.071(4) -0.008(3) 0.020(4) -0.026(4)
C29 0.056(3) 0.064(3) 0.059(3) -0.002(3) 0.008(2) -0.008(2)
C30 0.058(3) 0.059(3) 0.070(4) 0.006(3) 0.003(3) -0.006(3)
C31 0.081(4) 0.069(4) 0.070(4) -0.005(3) 0.015(3) 0.003(3)
C32 0.084(4) 0.085(4) 0.061(4) 0.010(3) 0.018(3) 0.000(3)
C33 0.034(2) 0.035(2) 0.046(2) 0.0057(18) 0.0114(18) -0.0034(17)
C34 0.034(2) 0.041(2) 0.056(3) 0.014(2) 0.0201(19) 0.0006(18)
C35 0.027(2) 0.031(2) 0.045(2) 0.0110(17) 0.0065(17) -0.0007(15)
C36 0.028(2) 0.051(3) 0.074(3) 0.025(2) 0.019(2) 0.0089(18)
C37 0.033(2) 0.057(3) 0.065(3) 0.027(2) 0.023(2) 0.006(2)
C38 0.027(2) 0.037(2) 0.041(2) 0.0062(17) 0.0055(17) -0.0019(16)
C39 0.025(2) 0.043(2) 0.055(3) 0.0162(19) 0.0098(18) 0.0037(17)
C40 0.027(2) 0.035(2) 0.040(2) 0.0071(17) 0.0042(17) -0.0037(16)
C41 0.025(2) 0.060(3) 0.089(4) 0.016(3) 0.009(2) 0.002(2)
C42 0.023(2) 0.058(3) 0.072(3) 0.001(2) 0.012(2) 0.0010(19)
C43 0.027(2) 0.096(4) 0.095(4) -0.038(4) 0.012(3) -0.007(3)
C44 0.026(2) 0.098(5) 0.104(5) -0.039(4) 0.015(3) 0.007(3)
N1 0.067(3) 0.127(5) 0.061(3) 0.020(3) 0.005(3) -0.021(3)
N2 0.058(3) 0.075(3) 0.038(2) 0.000(2) 0.0063(19) -0.022(2)
O1 0.218(8) 0.083(4) 0.161(6) 0.024(4) 0.009(5) -0.035(5)
O2 0.312(11) 0.126(5) 0.125(5) 0.063(4) 0.089(6) 0.055(6)
O3 0.095(3) 0.084(3) 0.074(3) 0.011(2) -0.008(2) -0.020(2)
O4 0.078(3) 0.053(2) 0.082(3) 0.0024(19) 0.004(2) 0.0014(19)
O5 0.0403(18) 0.060(2) 0.076(2) 0.0378(18) 0.0167(16) 0.0067(15)
O6 0.0363(17) 0.0505(18) 0.0609(19) 0.0184(15) 0.0127(14) 0.0039(13)
O7 0.0321(16) 0.058(2) 0.081(2) 0.0360(17) 0.0183(15) 0.0149(14)
O8 0.0302(15) 0.061(2) 0.066(2) 0.0351(16) 0.0102(14) 0.0009(14)
O9 0.0312(18) 0.109(3) 0.113(3) -0.031(3) 0.022(2) 0.010(2)
O10 0.0242(17) 0.079(3) 0.113(3) -0.023(2) 0.0086(18) -0.0034(17)
O11 0.0183(13) 0.0539(17) 0.0360(15) 0.0056(12) 0.0060(11) 0.0050(11)
O12 0.111(4) 0.086(4) 0.182(6) -0.014(4) 0.086(4) -0.003(3)
O1W 0.135(17) 0.163(17) 0.30(3) -0.118(19) -0.008(15) 0.034(14)
O1W' 0.113(13) 0.149(14) 0.220(19) -0.092(14) -0.027(11) 0.051(11)

loop_
_atom_type_symbol
_atom_type_description
_atom_type_scat_dispersion_real
_atom_type_scat_dispersion_imag
_atom_type_scat_source
C C 0.0033 0.0016 'International Tables Vol C Tables 4.2.6.8 and 6.1.1.4'
H H 0.0000 0.0000 'International Tables Vol C Tables 4.2.6.8 and 6.1.1.4'
N N 0.0061 0.0033 'International Tables Vol C Tables 4.2.6.8 and 6.1.1.4'
O O 0.0106 0.0060 'International Tables Vol C Tables 4.2.6.8 and 6.1.1.4'
Zn Zn 0.2839 1.4301 'International Tables Vol C Tables 4.2.6.8 and 6.1.1.4'

loop_
_geom_angle_atom_site_label_1
_geom_angle_atom_site_label_2
_geom_angle_atom_site_label_3
_geom_angle
_geom_angle_site_symmetry_1
_geom_angle_site_symmetry_3
O4 Zn1 O3 103.68(18) . 3_656
O4 Zn1 N1 109.07(18) . .
O3 Zn1 N1 98.3(2) 3_656 .
O4 Zn1 O1 111.2(3) . 2_645
O3 Zn1 O1 135.6(3) 3_656 2_645
N1 Zn1 O1 95.5(3) . 2_645
O4 Zn1 O2 101.8(3) . 2_645
O3 Zn1 O2 88.8(3) 3_656 2_645
N1 Zn1 O2 145.5(3) . 2_645
O1 Zn1 O2 58.3(3) 2_645 2_645
O4 Zn1 C25 109.3(2) . 2_645
O3 Zn1 C25 112.9(3) 3_656 2_645
N1 Zn1 C25 121.8(3) . 2_645
O1 Zn1 C25 29.4(3) 2_645 2_645
O2 Zn1 C25 28.9(3) 2_645 2_645
O6 Zn2 O11 109.16(12) . .
O6 Zn2 O10 115.80(16) . .
O11 Zn2 O10 125.37(15) . .
O6 Zn2 O7 105.33(16) . 2_557
O11 Zn2 O7 102.13(13) . 2_557
O10 Zn2 O7 94.53(14) . 2_557
O6 Zn2 C41 105.62(14) . .
O11 Zn2 C41 111.33(17) . .
O10 Zn2 C41 28.25(17) . .
O7 Zn2 C41 122.70(16) 2_557 .
O5 Zn3 O5 180.000(1) . 3_557
O5 Zn3 O8 89.43(16) . 4
O5 Zn3 O8 90.57(16) 3_557 4
O5 Zn3 O8 90.57(16) . 2_557
O5 Zn3 O8 89.43(16) 3_557 2_557
O8 Zn3 O8 180.000(1) 4 2_557
O5 Zn3 O11 88.41(11) . 3_557
O5 Zn3 O11 91.59(11) 3_557 3_557
O8 Zn3 O11 92.38(11) 4 3_557
O8 Zn3 O11 87.62(11) 2_557 3_557
O5 Zn3 O11 91.59(11) . .
O5 Zn3 O11 88.41(11) 3_557 .
O8 Zn3 O11 87.62(11) 4 .
O8 Zn3 O11 92.38(11) 2_557 .
O11 Zn3 O11 180.0 3_557 .
N1 C1 C2 124.8(8) . .
N1 C1 H1 117.6 . .
C2 C1 H1 117.6 . .
C3 C2 C1 122.2(8) . .
C3 C2 H2 118.9 . .
C1 C2 H2 118.9 . .
C2 C3 C4 117.0(7) . .
C2 C3 H3 121.5 . .
C4 C3 H3 121.5 . .
O12 C4 C5 132.2(9) . .
O12 C4 C3 113.6(7) . .
C5 C4 C3 113.7(8) . .
C4 C5 N1 125.5(6) . .
C4 C5 H5 117.2 . .
N1 C5 H5 117.2 . .
O12 C6 C7 111.3(4) . .
O12 C6 H6A 109.4 . .
C7 C6 H6A 109.4 . .
O12 C6 H6B 109.4 . .
C7 C6 H6B 109.4 . .
H6A C6 H6B 108.0 . .
C12 C7 C8 118.2(6) . .
C12 C7 C6 119.6(5) . .
C8 C7 C6 122.2(5) . .
C7 C8 C9 121.0(6) . .
C7 C8 H8 119.5 . .
C9 C8 H8 119.5 . .
C10 C9 C8 121.1(6) . .
C10 C9 H9 119.4 . .
C8 C9 H9 119.4 . .
C9 C10 C11 116.5(6) . .
C9 C10 C13 122.5(5) . .
C11 C10 C13 121.0(5) . .
C12 C11 C10 120.8(6) . .
C12 C11 H11 119.6 . .
C10 C11 H11 119.6 . .
C7 C12 C11 122.4(6) . .
C7 C12 H12 118.8 . .
C11 C12 H12 118.8 . .
C18 C13 C14 116.1(6) . .
C18 C13 C10 121.8(5) . .
C14 C13 C10 122.1(5) . .
C15 C14 C13 120.6(6) . .
C15 C14 H14 119.7 . .
C13 C14 H14 119.7 . .
C16 C15 C14 122.2(6) . .
C16 C15 H15 118.9 . .
C14 C15 H15 118.9 . .
C17 C16 C15 117.7(6) . .
C17 C16 C19 121.3(6) . .
C15 C16 C19 121.0(6) . .
C16 C17 C18 121.2(6) . .
C16 C17 H17 119.4 . .
C18 C17 H17 119.4 . .
C13 C18 C17 122.0(6) . .
C13 C18 H18 119.0 . .
C17 C18 H18 119.0 . .
C16 C19 N2 110.8(4) . .
C16 C19 H19A 109.5 . .
N2 C19 H19A 109.5 . .
C16 C19 H19B 109.5 . .
N2 C19 H19B 109.5 . .
H19A C19 H19B 108.1 . .
N2 C20 C21 121.1(4) . .
N2 C20 H20 119.5 . .
C21 C20 H20 119.5 . .
O11 C21 C20 119.7(4) . .
O11 C21 C22 123.2(4) . .
C20 C21 C22 117.1(4) . .
C23 C22 C21 119.4(5) . .
C23 C22 H22 120.3 . .
C21 C22 H22 120.3 . .
C24 C23 C22 121.4(5) . .
C24 C23 H23 119.3 . .
C22 C23 H23 119.3 . .
N2 C24 C23 119.1(5) . .
N2 C24 H24 120.4 . .
C23 C24 H24 120.4 . .
O2 C25 O1 116.7(8) . .
O2 C25 C26 121.1(9) . .
O1 C25 C26 121.7(8) . .
O2 C25 Zn1 58.5(5) . 2_655
O1 C25 Zn1 58.2(5) . 2_655
C26 C25 Zn1 172.0(6) . 2_655
C27 C26 C32 120.0(5) . .
C27 C26 C25 123.2(7) . .
C32 C26 C25 116.8(7) . .
C26 C27 C28 120.2(6) . .
C26 C27 H27 119.9 . .
C28 C27 H27 119.9 . .
C29 C28 C27 121.6(6) . .
C29 C28 H28 119.2 . .
C27 C28 H28 119.2 . .
C28 C29 C31 119.0(6) . .
C28 C29 C30 120.1(5) . .
C31 C29 C30 120.8(5) . .
O4 C30 O3 122.0(5) . .
O4 C30 C29 120.4(5) . .
O3 C30 C29 117.5(5) . .
C29 C31 C32 120.4(6) . .
C29 C31 H31 119.8 . .
C32 C31 H31 119.8 . .
C31 C32 C26 118.9(5) . .
C31 C32 H32 120.6 . .
C26 C32 H32 120.6 . .
O8 C33 O7 125.6(4) . .
O8 C33 C35 118.2(4) . .
O7 C33 C35 116.2(3) . .
C39 C34 C35 119.6(4) . .
C39 C34 H34 120.2 . .
C35 C34 H34 120.2 . .
C36 C35 C34 119.1(4) . .
C36 C35 C33 120.9(3) . .
C34 C35 C33 120.0(4) . .
C37 C36 C35 120.6(4) . .
C37 C36 H36 119.7 . .
C35 C36 H36 119.7 . .
C36 C37 C38 120.2(4) . .
C36 C37 H37 119.9 . .
C38 C37 H37 119.9 . .
C39 C38 C37 119.8(4) . .
C39 C38 C40 121.0(3) . .
C37 C38 C40 119.3(4) . .
C38 C39 C34 120.6(4) . .
C38 C39 H39 119.7 . .
C34 C39 H39 119.7 . .
O5 C40 O6 124.7(4) . .
O5 C40 C38 117.5(3) . .
O6 C40 C38 117.8(4) . .
O10 C41 O9 121.2(4) . .
O10 C41 C42 118.1(5) . .
O9 C41 C42 120.7(5) . .
O10 C41 Zn2 48.2(2) . .
O9 C41 Zn2 73.4(3) . .
C42 C41 Zn2 165.7(4) . .
C44 C42 C43 120.3(4) . .
C44 C42 C41 119.9(5) . .
C43 C42 C41 119.7(5) . .
C42 C43 C44 119.3(5) . 3_457
C42 C43 H43 120.3 . .
C44 C43 H43 120.3 3_457 .
C42 C44 C43 120.3(5) . 3_457
C42 C44 H44 119.8 . .
C43 C44 H44 119.8 3_457 .
C1 N1 C5 116.5(7) . .
C1 N1 Zn1 126.3(6) . .
C5 N1 Zn1 116.6(4) . .
C24 N2 C20 121.8(5) . .
C24 N2 C19 119.7(5) . .
C20 N2 C19 118.5(5) . .
C25 O1 Zn1 92.4(6) . 2_655
C25 O2 Zn1 92.6(6) . 2_655
C30 O3 Zn1 121.2(4) . 3_656
C30 O4 Zn1 132.9(4) . .
C40 O5 Zn3 143.5(3) . .
C40 O6 Zn2 122.4(3) . .
C33 O7 Zn2 125.4(3) . 2_547
C33 O8 Zn3 138.3(3) . 2_547
C41 O10 Zn2 103.6(3) . .
C21 O11 Zn2 125.4(2) . .
C21 O11 Zn3 125.8(2) . .
Zn2 O11 Zn3 104.67(12) . .
C4 O12 C6 114.3(7) . .

loop_
_geom_bond_atom_site_label_1
_geom_bond_atom_site_label_2
_geom_bond_distance
_geom_bond_site_symmetry_2
Zn1 O4 1.983(4) .
Zn1 O3 1.987(5) 3_656
Zn1 N1 2.016(6) .
Zn1 O1 2.091(7) 2_645
Zn1 O2 2.096(7) 2_645
Zn1 C25 2.457(8) 2_645
Zn2 O6 1.942(3) .
Zn2 O11 1.961(3) .
Zn2 O10 1.963(3) .
Zn2 O7 1.976(3) 2_557
Zn2 C41 2.561(5) .
Zn3 O5 2.035(3) .
Zn3 O5 2.035(3) 3_557
Zn3 O8 2.066(3) 4
Zn3 O8 2.066(3) 2_557
Zn3 O11 2.159(3) 3_557
Zn3 O11 2.159(3) .
C1 N1 1.240(8) .
C1 C2 1.368(10) .
C1 H1 0.9300 .
C2 C3 1.351(11) .
C2 H2 0.9300 .
C3 C4 1.527(11) .
C3 H3 0.9300 .
C4 O12 1.209(9) .
C4 C5 1.330(8) .
C5 N1 1.457(8) .
C5 H5 0.9300 .
C6 O12 1.500(7) .
C6 C7 1.529(8) .
C6 H6A 0.9700 .
C6 H6B 0.9700 .
C7 C12 1.343(8) .
C7 C8 1.353(8) .
C8 C9 1.403(9) .
C8 H8 0.9300 .
C9 C10 1.367(8) .
C9 H9 0.9300 .
C10 C11 1.399(8) .
C10 C13 1.483(8) .
C11 C12 1.372(8) .
C11 H11 0.9300 .
C12 H12 0.9300 .
C13 C18 1.374(8) .
C13 C14 1.400(8) .
C14 C15 1.385(10) .
C14 H14 0.9300 .
C15 C16 1.365(10) .
C15 H15 0.9300 .
C16 C17 1.352(8) .
C16 C19 1.512(9) .
C17 C18 1.396(9) .
C17 H17 0.9300 .
C18 H18 0.9300 .
C19 N2 1.519(7) .
C19 H19A 0.9700 .
C19 H19B 0.9700 .
C20 N2 1.357(6) .
C20 C21 1.388(6) .
C20 H20 0.9300 .
C21 O11 1.311(5) .
C21 C22 1.397(6) .
C22 C23 1.386(7) .
C22 H22 0.9300 .
C23 C24 1.353(8) .
C23 H23 0.9300 .
C24 N2 1.337(7) .
C24 H24 0.9300 .
C25 O2 1.189(9) .
C25 O1 1.207(10) .
C25 C26 1.513(9) .
C25 Zn1 2.457(8) 2_655
C26 C27 1.326(8) .
C26 C32 1.420(9) .
C27 C28 1.384(9) .
C27 H27 0.9300 .
C28 C29 1.366(8) .
C28 H28 0.9300 .
C29 C31 1.369(7) .
C29 C30 1.493(8) .
C30 O4 1.239(6) .
C30 O3 1.277(6) .
C31 C32 1.387(8) .
C31 H31 0.9300 .
C32 H32 0.9300 .
C33 O8 1.239(5) .
C33 O7 1.259(5) .
C33 C35 1.485(5) .
C34 C39 1.386(5) .
C34 C35 1.400(6) .
C34 H34 0.9300 .
C35 C36 1.391(6) .
C36 C37 1.375(6) .
C36 H36 0.9300 .
C37 C38 1.385(6) .
C37 H37 0.9300 .
C38 C39 1.379(5) .
C38 C40 1.482(5) .
C39 H39 0.9300 .
C40 O5 1.240(5) .
C40 O6 1.254(5) .
C41 O10 1.247(6) .
C41 O9 1.248(7) .
C41 C42 1.506(7) .
C42 C44 1.346(7) .
C42 C43 1.362(8) .
C43 C44 1.399(7) 3_457
C43 H43 0.9300 .
C44 C43 1.399(7) 3_457
C44 H44 0.9300 .
O1 Zn1 2.091(7) 2_655
O2 Zn1 2.096(7) 2_655
O3 Zn1 1.987(5) 3_656
O7 Zn2 1.976(3) 2_547
O8 Zn3 2.066(3) 2_547
O1W O1W' 1.20(3) .

loop_
_geom_torsion_atom_site_label_1
_geom_torsion_atom_site_label_2
_geom_torsion_atom_site_label_3
_geom_torsion_atom_site_label_4
_geom_torsion
_geom_torsion_site_symmetry_1
_geom_torsion_site_symmetry_4
N1 C1 C2 C3 2.1(12) . .
C1 C2 C3 C4 -5.5(11) . .
C2 C3 C4 O12 177.8(7) . .
C2 C3 C4 C5 4.4(10) . .
O12 C4 C5 N1 -172.2(7) . .
C3 C4 C5 N1 -0.4(9) . .
O12 C6 C7 C12 -55.2(7) . .
O12 C6 C7 C8 125.3(6) . .
C12 C7 C8 C9 -0.2(9) . .
C6 C7 C8 C9 179.3(6) . .
C7 C8 C9 C10 0.7(10) . .
C8 C9 C10 C11 -1.0(9) . .
C8 C9 C10 C13 -178.8(6) . .
C9 C10 C11 C12 0.9(9) . .
C13 C10 C11 C12 178.8(6) . .
C8 C7 C12 C11 0.1(10) . .
C6 C7 C12 C11 -179.4(6) . .
C10 C11 C12 C7 -0.5(10) . .
C9 C10 C13 C18 -168.5(6) . .
C11 C10 C13 C18 13.8(8) . .
C9 C10 C13 C14 12.6(9) . .
C11 C10 C13 C14 -165.1(6) . .
C18 C13 C14 C15 1.6(10) . .
C10 C13 C14 C15 -179.5(6) . .
C13 C14 C15 C16 -2.4(11) . .
C14 C15 C16 C17 0.6(10) . .
C14 C15 C16 C19 -178.5(6) . .
C15 C16 C17 C18 1.9(10) . .
C19 C16 C17 C18 -179.1(6) . .
C14 C13 C18 C17 0.8(10) . .
C10 C13 C18 C17 -178.2(6) . .
C16 C17 C18 C13 -2.6(12) . .
C17 C16 C19 N2 -93.0(7) . .
C15 C16 C19 N2 85.9(7) . .
N2 C20 C21 O11 -179.1(4) . .
N2 C20 C21 C22 -0.5(6) . .
O11 C21 C22 C23 178.9(4) . .
C20 C21 C22 C23 0.3(6) . .
C21 C22 C23 C24 -1.5(8) . .
C22 C23 C24 N2 2.8(9) . .
O2 C25 C26 C27 177.9(9) . .
O1 C25 C26 C27 6.0(13) . .
O2 C25 C26 C32 0.0(12) . .
O1 C25 C26 C32 -171.8(8) . .
C32 C26 C27 C28 3.5(11) . .
C25 C26 C27 C28 -174.3(7) . .
C26 C27 C28 C29 -1.2(12) . .
C27 C28 C29 C31 -1.2(11) . .
C27 C28 C29 C30 -177.8(7) . .
C28 C29 C30 O4 154.1(6) . .
C31 C29 C30 O4 -22.5(8) . .
C28 C29 C30 O3 -23.9(9) . .
C31 C29 C30 O3 159.6(6) . .
C28 C29 C31 C32 1.2(9) . .
C30 C29 C31 C32 177.8(6) . .
C29 C31 C32 C26 1.0(9) . .
C27 C26 C32 C31 -3.4(10) . .
C25 C26 C32 C31 174.5(6) . .
C39 C34 C35 C36 -2.8(7) . .
C39 C34 C35 C33 177.6(4) . .
O8 C33 C35 C36 -172.9(4) . .
O7 C33 C35 C36 6.6(6) . .
O8 C33 C35 C34 6.7(6) . .
O7 C33 C35 C34 -173.8(4) . .
C34 C35 C36 C37 1.8(7) . .
C33 C35 C36 C37 -178.6(4) . .
C35 C36 C37 C38 1.5(7) . .
C36 C37 C38 C39 -3.7(7) . .
C36 C37 C38 C40 176.5(4) . .
C37 C38 C39 C34 2.7(7) . .
C40 C38 C39 C34 -177.5(4) . .
C35 C34 C39 C38 0.6(7) . .
C39 C38 C40 O5 179.0(4) . .
C37 C38 C40 O5 -1.2(6) . .
C39 C38 C40 O6 -0.2(6) . .
C37 C38 C40 O6 179.6(4) . .
O6 Zn2 C41 O10 115.8(4) . .
O11 Zn2 C41 O10 -125.9(4) . .
O7 Zn2 C41 O10 -4.6(4) 2_557 .
O6 Zn2 C41 O9 -71.6(4) . .
O11 Zn2 C41 O9 46.8(4) . .
O10 Zn2 C41 O9 172.6(6) . .
O7 Zn2 C41 O9 168.0(3) 2_557 .
O6 Zn2 C41 C42 97.9(15) . .
O11 Zn2 C41 C42 -143.7(15) . .
O10 Zn2 C41 C42 -17.9(13) . .
O7 Zn2 C41 C42 -22.5(16) 2_557 .
O10 C41 C42 C44 169.2(6) . .
O9 C41 C42 C44 -7.5(8) . .
Zn2 C41 C42 C44 -175.8(13) . .
O10 C41 C42 C43 -11.2(8) . .
O9 C41 C42 C43 172.1(6) . .
Zn2 C41 C42 C43 3.8(18) . .
C44 C42 C43 C44 -1.3(11) . 3_457
C41 C42 C43 C44 179.1(6) . 3_457
C43 C42 C44 C43 1.3(11) . 3_457
C41 C42 C44 C43 -179.1(6) . 3_457
C2 C1 N1 C5 2.3(10) . .
C2 C1 N1 Zn1 -167.9(6) . .
C4 C5 N1 C1 -3.0(9) . .
C4 C5 N1 Zn1 168.2(5) . .
O4 Zn1 N1 C1 116.5(6) . .
O3 Zn1 N1 C1 -135.9(6) 3_656 .
O1 Zn1 N1 C1 1.8(7) 2_645 .
O2 Zn1 N1 C1 -35.8(8) 2_645 .
C25 Zn1 N1 C1 -12.3(7) 2_645 .
O4 Zn1 N1 C5 -53.7(4) . .
O3 Zn1 N1 C5 53.9(4) 3_656 .
O1 Zn1 N1 C5 -168.4(4) 2_645 .
O2 Zn1 N1 C5 154.0(5) 2_645 .
C25 Zn1 N1 C5 177.5(4) 2_645 .
C23 C24 N2 C20 -2.9(8) . .
C23 C24 N2 C19 179.1(5) . .
C21 C20 N2 C24 1.8(7) . .
C21 C20 N2 C19 179.8(4) . .
C16 C19 N2 C24 92.3(6) . .
C16 C19 N2 C20 -85.7(6) . .
O2 C25 O1 Zn1 -1.6(10) . 2_655
C26 C25 O1 Zn1 170.6(7) . 2_655
O1 C25 O2 Zn1 1.6(10) . 2_655
C26 C25 O2 Zn1 -170.6(7) . 2_655
O4 C30 O3 Zn1 -52.6(8) . 3_656
C29 C30 O3 Zn1 125.3(5) . 3_656
O3 C30 O4 Zn1 123.6(6) . .
C29 C30 O4 Zn1 -54.2(8) . .
O3 Zn1 O4 C30 -90.3(6) 3_656 .
N1 Zn1 O4 C30 13.7(6) . .
O1 Zn1 O4 C30 117.7(6) 2_645 .
O2 Zn1 O4 C30 178.1(6) 2_645 .
C25 Zn1 O4 C30 149.0(6) 2_645 .
O6 C40 O5 Zn3 2.4(8) . .
C38 C40 O5 Zn3 -176.7(4) . .
O8 Zn3 O5 C40 -113.1(5) 4 .
O8 Zn3 O5 C40 66.9(5) 2_557 .
O11 Zn3 O5 C40 154.5(5) 3_557 .
O11 Zn3 O5 C40 -25.5(5) . .
O5 C40 O6 Zn2 -3.9(6) . .
C38 C40 O6 Zn2 175.2(3) . .
O11 Zn2 O6 C40 33.4(4) . .
O10 Zn2 O6 C40 -178.5(3) . .
O7 Zn2 O6 C40 -75.6(3) 2_557 .
C41 Zn2 O6 C40 153.2(3) . .
O8 C33 O7 Zn2 7.2(7) . 2_547
C35 C33 O7 Zn2 -172.3(3) . 2_547
O7 C33 O8 Zn3 2.6(8) . 2_547
C35 C33 O8 Zn3 -177.9(3) . 2_547
O9 C41 O10 Zn2 -8.2(6) . .
C42 C41 O10 Zn2 175.1(4) . .
O6 Zn2 O10 C41 -74.4(4) . .
O11 Zn2 O10 C41 67.8(4) . .
O7 Zn2 O10 C41 176.1(4) 2_557 .
C20 C21 O11 Zn2 -146.3(3) . .
C22 C21 O11 Zn2 35.2(5) . .
C20 C21 O11 Zn3 60.0(5) . .
C22 C21 O11 Zn3 -118.5(4) . .
O6 Zn2 O11 C21 149.6(3) . .
O10 Zn2 O11 C21 5.3(4) . .
O7 Zn2 O11 C21 -99.3(3) 2_557 .
C41 Zn2 O11 C21 33.4(3) . .
O6 Zn2 O11 Zn3 -52.23(15) . .
O10 Zn2 O11 Zn3 163.50(14) . .
O7 Zn2 O11 Zn3 58.93(15) 2_557 .
C41 Zn2 O11 Zn3 -168.44(14) . .
O5 Zn3 O11 C21 -159.4(3) . .
O5 Zn3 O11 C21 20.6(3) 3_557 .
O8 Zn3 O11 C21 -70.1(3) 4 .
O8 Zn3 O11 C21 109.9(3) 2_557 .
O5 Zn3 O11 Zn2 42.47(15) . .
O5 Zn3 O11 Zn2 -137.53(15) 3_557 .
O8 Zn3 O11 Zn2 131.83(14) 4 .
O8 Zn3 O11 Zn2 -48.17(14) 2_557 .
C5 C4 O12 C6 -20.8(11) . .
C3 C4 O12 C6 167.5(5) . .
C7 C6 O12 C4 -74.3(7) . .
